data_4130476
loop_
_publ_author_name
'Liu, Yong Ethan'
'Lu, Zhaole'
'Li, Bo'
'Tian, Jiaxin'
'Liu, Feng'
'Zhao, Junyu'
'Hou, Chengkang'
'Li, Yingkun'
'Niu, Lili'
'Zhao, Baoguo'

_publ_section_title
;
 Enzyme-Inspired Axially Chiral Pyridoxamines Armed with a Cooperative
 Lateral Amine Chain for Enantioselective Biomimetic Transamination.
;
_journal_issue 34
_journal_name_full 'Journal of the American Chemical Society'
_journal_page_first 10730
_journal_page_last 10733
_journal_paper_doi 10.1021/jacs.6b03930
_journal_volume 138
_journal_year 2016
_chemical_absolute_configuration ad
_chemical_formula_sum 'C24 H28 N2 O4 S'
_chemical_formula_weight 440.54
_space_group_crystal_system trigonal
_space_group_IT_number 145
_space_group_name_Hall 'P 32'
_space_group_name_H-M_alt 'P 32'
_atom_sites_solution_hydrogens mixed
_audit_creation_method SHELXL-2013
_cell_angle_alpha 90
_cell_angle_beta 90
_cell_angle_gamma 120
_cell_formula_units_Z 3
_cell_length_a 13.7509(13)
_cell_length_b 13.7509(13)
_cell_length_c 10.8608(14)
_cell_measurement_reflns_used 2686
_cell_measurement_temperature 293(2)
_cell_measurement_theta_max 40.072
_cell_measurement_theta_min 5.076
_cell_volume 1778.5(3)
_computing_cell_refinement 'Bruker SMART'
_computing_data_collection 'Bruker SMART'
_computing_data_reduction 'Bruker SHELXTL'
_computing_molecular_graphics 'Bruker SHELXTL'
_computing_publication_material 'Bruker SHELXTL'
_computing_structure_refinement 'SHELXL-2013 (Sheldrick, 2013)'
_computing_structure_solution 'Bruker SHELXTL'
_diffrn_ambient_temperature 293(2)
_diffrn_measured_fraction_theta_full 1.000
_diffrn_measured_fraction_theta_max 1.000
_diffrn_measurement_device_type 'CCD area detector'
_diffrn_measurement_method 'phi and omega scans'
_diffrn_radiation_type MoK\a
_diffrn_radiation_wavelength 0.71073
_diffrn_reflns_av_R_equivalents 0.0330
_diffrn_reflns_av_unetI/netI 0.0421
_diffrn_reflns_Laue_measured_fraction_full 1.000
_diffrn_reflns_Laue_measured_fraction_max 1.000
_diffrn_reflns_limit_h_max 16
_diffrn_reflns_limit_h_min -16
_diffrn_reflns_limit_k_max 16
_diffrn_reflns_limit_k_min -16
_diffrn_reflns_limit_l_max 13
_diffrn_reflns_limit_l_min -12
_diffrn_reflns_number 10350
_diffrn_reflns_point_group_measured_fraction_full 0.994
_diffrn_reflns_point_group_measured_fraction_max 0.993
_diffrn_reflns_theta_full 25.242
_diffrn_reflns_theta_max 25.491
_diffrn_reflns_theta_min 1.710
_exptl_absorpt_coefficient_mu 0.168
_exptl_absorpt_correction_T_max 0.7456
_exptl_absorpt_correction_T_min 0.6531
_exptl_absorpt_correction_type multi-scan
_exptl_absorpt_process_details sadabs
_exptl_crystal_colour colorless
_exptl_crystal_density_diffrn 1.234
_exptl_crystal_description prismatic
_exptl_crystal_F_000 702
_exptl_crystal_size_max 0.180
_exptl_crystal_size_mid 0.110
_exptl_crystal_size_min 0.060
_refine_diff_density_max 0.195
_refine_diff_density_min -0.126
_refine_diff_density_rms 0.034
_refine_ls_abs_structure_details
; 
 Flack x determined using 1331 quotients [(I+)-(I-)]/[(I+)+(I-)] 
 (Parsons and Flack (2004), Acta Cryst. A60, s61). 
;
_refine_ls_abs_structure_Flack -0.02(4)
_refine_ls_extinction_method none
_refine_ls_goodness_of_fit_ref 1.043
_refine_ls_hydrogen_treatment mixed
_refine_ls_matrix_type full
_refine_ls_number_parameters 289
_refine_ls_number_reflns 4368
_refine_ls_number_restraints 1
_refine_ls_restrained_S_all 1.043
_refine_ls_R_factor_all 0.0688
_refine_ls_R_factor_gt 0.0539
_refine_ls_shift/su_max 0.004
_refine_ls_shift/su_mean 0.000
_refine_ls_structure_factor_coef Fsqd
_refine_ls_weighting_details 'w=1/[\s^2^(Fo^2^)+(0.0715P)^2^] where P=(Fo^2^+2Fc^2^)/3'
_refine_ls_weighting_scheme calc
_refine_ls_wR_factor_gt 0.1231
_refine_ls_wR_factor_ref 0.1318
_reflns_Friedel_coverage 0.985
_reflns_Friedel_fraction_full 0.988
_reflns_Friedel_fraction_max 0.985
_reflns_number_gt 3432
_reflns_number_total 4368
_reflns_threshold_expression 'I > 2\s(I)'
_cod_data_source_file ja6b03930_si_001.cif
_cod_data_source_block cd16018
_cod_original_cell_volume 1778.5(4)
_cod_database_code 4130476
_shelx_space_group_comment
; 
The symmetry employed for this shelxl refinement is uniquely defined 
by the following loop, which should always be used as a source of 
symmetry information in preference to the above space-group names. 
They are only intended as comments. 
;
_shelx_estimated_absorpt_t_min 0.970
_shelx_estimated_absorpt_t_max 0.990
_shelxl_version_number 2013-4

loop_
_space_group_symop_operation_xyz
'x, y, z'
'-y, x-y, z+2/3'
'-x+y, -x, z+1/3'

loop_
_atom_site_label
_atom_site_type_symbol
_atom_site_fract_x
_atom_site_fract_y
_atom_site_fract_z
_atom_site_U_iso_or_equiv
_atom_site_adp_type
_atom_site_occupancy
_atom_site_site_symmetry_order
_atom_site_calc_flag
_atom_site_refinement_flags_posn
_atom_site_refinement_flags_adp
S1 S 0.81786(11) -0.15664(10) 0.24692(10) 0.0706(4) Uani 1 1 d . .
N1 N 0.8404(5) 0.3364(5) 0.3063(5) 0.1059(18) Uani 1 1 d . .
N2 N 0.8352(3) -0.0354(3) 0.2976(3) 0.0605(9) Uani 1 1 d . .
O1 O 0.5791(6) -0.0657(7) 0.5423(5) 0.163(3) Uani 1 1 d . .
O2 O 1.0425(3) 0.2436(3) 0.2512(4) 0.0968(12) Uani 1 1 d . .
O3 O 1.1732(4) 0.4298(4) 0.2074(4) 0.1020(12) Uani 1 1 d . .
O4 O 0.9204(5) -0.1429(4) 0.1905(4) 0.1158(16) Uani 1 1 d . .
C1 C 0.5908(4) 0.0117(4) 0.1146(5) 0.0639(11) Uani 1 1 d . .
C2 C 0.6418(4) 0.0854(5) 0.0152(5) 0.0762(13) Uani 1 1 d . .
H2 H 0.7082 0.1529 0.0272 0.091 Uiso 1 1 calc R U
C3 C 0.5942(7) 0.0583(7) -0.0981(6) 0.103(2) Uani 1 1 d . .
H3 H 0.6274 0.1083 -0.1631 0.124 Uiso 1 1 calc R U
C4 C 0.4971(8) -0.0428(9) -0.1182(8) 0.126(3) Uani 1 1 d . .
H4 H 0.4666 -0.0611 -0.1969 0.151 Uiso 1 1 calc R U
C5 C 0.4464(6) -0.1148(7) -0.0251(9) 0.114(2) Uani 1 1 d . .
H5 H 0.3808 -0.1823 -0.0402 0.137 Uiso 1 1 calc R U
C6 C 0.4901(5) -0.0903(5) 0.0940(6) 0.0855(15) Uani 1 1 d . .
C7 C 0.4368(5) -0.1637(5) 0.1942(8) 0.1011(19) Uani 1 1 d . .
H7 H 0.3705 -0.2312 0.1815 0.121 Uiso 1 1 calc R U
C8 C 0.4807(6) -0.1368(6) 0.3059(8) 0.107(2) Uani 1 1 d . .
H8 H 0.4434 -0.1853 0.3709 0.128 Uiso 1 1 calc R U
C9 C 0.5824(5) -0.0367(5) 0.3293(5) 0.0846(16) Uani 1 1 d . .
C10 C 0.6371(4) 0.0350(4) 0.2349(4) 0.0654(11) Uani 1 1 d . .
C11 C 0.7453(4) 0.1411(4) 0.2570(4) 0.0662(12) Uani 1 1 d . .
C12 C 0.8460(4) 0.1429(4) 0.2408(4) 0.0677(12) Uani 1 1 d . .
C13 C 0.9430(4) 0.2439(5) 0.2622(5) 0.0827(15) Uani 1 1 d . .
C14 C 0.9368(6) 0.3385(6) 0.2906(7) 0.109(2) Uani 1 1 d . .
H14 H 1.0033 0.4066 0.2991 0.131 Uiso 1 1 calc R U
C15 C 0.7454(5) 0.2398(5) 0.2904(5) 0.0872(16) Uani 1 1 d . .
C16 C 0.6375(6) 0.2413(7) 0.3109(8) 0.116(2) Uani 1 1 d . .
H16A H 0.6546 0.3164 0.3301 0.175 Uiso 1 1 calc R U
H16B H 0.5969 0.1923 0.3780 0.175 Uiso 1 1 calc R U
H16C H 0.5926 0.2163 0.2376 0.175 Uiso 1 1 calc R U
C17 C 0.6261(6) -0.0127(8) 0.4549(6) 0.112(2) Uani 1 1 d . .
H17 H 0.6969 0.0497 0.4666 0.134 Uiso 1 1 calc R U
C18 C 0.8513(4) 0.0424(4) 0.1973(4) 0.0639(11) Uani 1 1 d . .
H18A H 0.7939 0.0034 0.1353 0.077 Uiso 1 1 calc R U
H18B H 0.9237 0.0671 0.1591 0.077 Uiso 1 1 calc R U
C19 C 1.1423(5) 0.3400(5) 0.2850(5) 0.0853(15) Uani 1 1 d . .
H19A H 1.1338 0.3616 0.3676 0.102 Uiso 1 1 calc R U
H19B H 1.2022 0.3222 0.2871 0.102 Uiso 1 1 calc R U
C20 C 1.2002(10) 0.4093(10) 0.0878(7) 0.164(4) Uani 1 1 d . .
H20A H 1.2325 0.3616 0.0935 0.245 Uiso 1 1 calc R U
H20B H 1.2532 0.4792 0.0502 0.245 Uiso 1 1 calc R U
H20C H 1.1333 0.3731 0.0387 0.245 Uiso 1 1 calc R U
C21 C 0.8064(4) -0.2279(5) 0.3935(5) 0.0743(13) Uani 1 1 d . .
C22 C 0.9174(7) -0.1721(7) 0.4574(7) 0.120(2) Uani 1 1 d . .
H22A H 0.9344 -0.0990 0.4851 0.180 Uiso 1 1 calc R U
H22B H 0.9747 -0.1649 0.4013 0.180 Uiso 1 1 calc R U
H22C H 0.9147 -0.2167 0.5268 0.180 Uiso 1 1 calc R U
C23 C 0.7750(7) -0.3464(5) 0.3538(8) 0.112(2) Uani 1 1 d . .
H23A H 0.8379 -0.3447 0.3133 0.168 Uiso 1 1 calc R U
H23B H 0.7125 -0.3750 0.2981 0.168 Uiso 1 1 calc R U
H23C H 0.7549 -0.3941 0.4249 0.168 Uiso 1 1 calc R U
C24 C 0.7142(7) -0.2278(7) 0.4659(9) 0.143(3) Uani 1 1 d . .
H24A H 0.6946 -0.2787 0.5340 0.214 Uiso 1 1 calc R U
H24B H 0.6497 -0.2512 0.4140 0.214 Uiso 1 1 calc R U
H24C H 0.7389 -0.1534 0.4962 0.214 Uiso 1 1 calc R U
H2A H 0.892(4) 0.001(3) 0.351(4) 0.049(10) Uiso 1 1 d . .

loop_
_atom_site_aniso_label
_atom_site_aniso_U_11
_atom_site_aniso_U_22
_atom_site_aniso_U_33
_atom_site_aniso_U_23
_atom_site_aniso_U_13
_atom_site_aniso_U_12
S1 0.0932(9) 0.0792(8) 0.0503(5) -0.0112(6) -0.0075(6) 0.0514(7)
N1 0.096(4) 0.102(4) 0.129(5) -0.047(3) -0.010(3) 0.056(3)
N2 0.063(2) 0.078(2) 0.0487(18) -0.0134(18) -0.0155(17) 0.0413(19)
O1 0.191(6) 0.269(8) 0.089(3) 0.079(4) 0.041(4) 0.158(6)
O2 0.071(2) 0.098(3) 0.127(3) -0.030(2) -0.021(2) 0.046(2)
O3 0.118(3) 0.110(3) 0.095(3) 0.008(2) 0.002(2) 0.070(3)
O4 0.180(4) 0.130(3) 0.087(3) 0.036(2) 0.063(3) 0.114(3)
C1 0.060(3) 0.068(3) 0.075(3) 0.005(2) 0.000(2) 0.041(2)
C2 0.086(3) 0.082(3) 0.072(3) 0.011(3) 0.001(3) 0.050(3)
C3 0.120(5) 0.142(6) 0.075(4) 0.020(4) -0.005(4) 0.084(5)
C4 0.128(6) 0.171(8) 0.100(5) -0.026(6) -0.046(5) 0.090(6)
C5 0.091(4) 0.119(6) 0.130(6) -0.023(5) -0.038(5) 0.052(4)
C6 0.070(3) 0.090(3) 0.104(4) 0.000(3) -0.012(3) 0.045(3)
C7 0.068(3) 0.088(4) 0.140(6) 0.025(4) 0.004(4) 0.034(3)
C8 0.091(5) 0.123(5) 0.121(5) 0.065(4) 0.030(4) 0.065(4)
C9 0.078(3) 0.112(4) 0.086(4) 0.032(3) 0.020(3) 0.064(4)
C10 0.072(3) 0.081(3) 0.063(3) 0.007(2) 0.003(2) 0.053(3)
C11 0.073(3) 0.081(3) 0.062(3) -0.008(2) -0.004(2) 0.052(3)
C12 0.072(3) 0.083(3) 0.061(3) -0.014(2) -0.012(2) 0.048(3)
C13 0.074(3) 0.094(4) 0.089(4) -0.032(3) -0.018(3) 0.049(3)
C14 0.091(4) 0.101(4) 0.145(6) -0.055(4) -0.028(4) 0.055(4)
C15 0.084(4) 0.109(5) 0.088(4) -0.018(3) -0.004(3) 0.063(4)
C16 0.106(4) 0.127(5) 0.151(7) -0.026(5) 0.010(4) 0.084(4)
C17 0.125(5) 0.185(7) 0.070(4) 0.033(4) 0.017(4) 0.111(6)
C18 0.070(3) 0.079(3) 0.057(2) -0.011(2) -0.007(2) 0.048(2)
C19 0.072(3) 0.098(4) 0.076(3) 0.006(3) -0.005(3) 0.035(3)
C20 0.245(12) 0.234(11) 0.082(5) 0.035(6) 0.022(6) 0.173(10)
C21 0.074(3) 0.083(3) 0.066(3) 0.007(2) 0.009(2) 0.039(3)
C22 0.121(5) 0.130(6) 0.106(5) 0.017(4) -0.035(4) 0.061(5)
C23 0.131(5) 0.091(4) 0.123(5) 0.009(4) 0.011(4) 0.061(4)
C24 0.142(6) 0.138(6) 0.157(7) 0.051(5) 0.090(6) 0.076(5)

loop_
_atom_type_symbol
_atom_type_description
_atom_type_scat_dispersion_real
_atom_type_scat_dispersion_imag
_atom_type_scat_source
C C 0.0033 0.0016 'International Tables Vol C Tables 4.2.6.8 and 6.1.1.4'
H H 0.0000 0.0000 'International Tables Vol C Tables 4.2.6.8 and 6.1.1.4'
N N 0.0061 0.0033 'International Tables Vol C Tables 4.2.6.8 and 6.1.1.4'
O O 0.0106 0.0060 'International Tables Vol C Tables 4.2.6.8 and 6.1.1.4'
S S 0.1246 0.1234 'International Tables Vol C Tables 4.2.6.8 and 6.1.1.4'

loop_
_geom_angle_atom_site_label_1
_geom_angle_atom_site_label_2
_geom_angle_atom_site_label_3
_geom_angle
O4 S1 N2 111.4(2)
O4 S1 C21 104.7(2)
N2 S1 C21 100.4(2)
C14 N1 C15 118.6(5)
C18 N2 S1 112.4(3)
C18 N2 H2A 108(2)
S1 N2 H2A 115(2)
C13 O2 C19 118.7(4)
C19 O3 C20 112.1(5)
C2 C1 C6 118.9(5)
C2 C1 C10 122.6(4)
C6 C1 C10 118.5(5)
C3 C2 C1 120.0(6)
C3 C2 H2 120.0
C1 C2 H2 120.0
C2 C3 C4 120.7(7)
C2 C3 H3 119.6
C4 C3 H3 119.6
C5 C4 C3 120.6(7)
C5 C4 H4 119.7
C3 C4 H4 119.7
C4 C5 C6 121.3(7)
C4 C5 H5 119.4
C6 C5 H5 119.4
C5 C6 C1 118.5(6)
C5 C6 C7 122.3(7)
C1 C6 C7 119.2(6)
C8 C7 C6 120.3(6)
C8 C7 H7 119.8
C6 C7 H7 119.8
C7 C8 C9 122.0(6)
C7 C8 H8 119.0
C9 C8 H8 119.0
C10 C9 C8 119.4(6)
C10 C9 C17 121.6(6)
C8 C9 C17 119.0(6)
C9 C10 C1 120.5(5)
C9 C10 C11 120.5(5)
C1 C10 C11 119.0(4)
C12 C11 C15 119.9(5)
C12 C11 C10 119.8(4)
C15 C11 C10 120.3(4)
C13 C12 C11 116.8(4)
C13 C12 C18 120.9(4)
C11 C12 C18 122.3(4)
O2 C13 C14 123.6(5)
O2 C13 C12 116.4(4)
C14 C13 C12 120.1(5)
N1 C14 C13 122.8(6)
N1 C14 H14 118.6
C13 C14 H14 118.6
N1 C15 C11 121.6(5)
N1 C15 C16 116.7(5)
C11 C15 C16 121.7(6)
C15 C16 H16A 109.5
C15 C16 H16B 109.5
H16A C16 H16B 109.5
C15 C16 H16C 109.5
H16A C16 H16C 109.5
H16B C16 H16C 109.5
O1 C17 C9 125.3(8)
O1 C17 H17 117.4
C9 C17 H17 117.4
N2 C18 C12 112.3(4)
N2 C18 H18A 109.1
C12 C18 H18A 109.1
N2 C18 H18B 109.1
C12 C18 H18B 109.1
H18A C18 H18B 107.9
O3 C19 O2 114.0(5)
O3 C19 H19A 108.8
O2 C19 H19A 108.8
O3 C19 H19B 108.8
O2 C19 H19B 108.8
H19A C19 H19B 107.6
O3 C20 H20A 109.5
O3 C20 H20B 109.5
H20A C20 H20B 109.5
O3 C20 H20C 109.5
H20A C20 H20C 109.5
H20B C20 H20C 109.5
C24 C21 C22 113.9(7)
C24 C21 C23 111.3(5)
C22 C21 C23 110.5(6)
C24 C21 S1 107.6(5)
C22 C21 S1 109.7(4)
C23 C21 S1 103.2(4)
C21 C22 H22A 109.5
C21 C22 H22B 109.5
H22A C22 H22B 109.5
C21 C22 H22C 109.5
H22A C22 H22C 109.5
H22B C22 H22C 109.5
C21 C23 H23A 109.5
C21 C23 H23B 109.5
H23A C23 H23B 109.5
C21 C23 H23C 109.5
H23A C23 H23C 109.5
H23B C23 H23C 109.5
C21 C24 H24A 109.5
C21 C24 H24B 109.5
H24A C24 H24B 109.5
C21 C24 H24C 109.5
H24A C24 H24C 109.5
H24B C24 H24C 109.5

loop_
_geom_bond_atom_site_label_1
_geom_bond_atom_site_label_2
_geom_bond_distance
S1 O4 1.460(4)
S1 N2 1.656(4)
S1 C21 1.835(5)
N1 C14 1.323(8)
N1 C15 1.329(8)
N2 C18 1.464(6)
N2 H2A 0.90(5)
O1 C17 1.175(7)
O2 C13 1.375(6)
O2 C19 1.398(7)
O3 C19 1.376(7)
O3 C20 1.418(9)
C1 C2 1.404(7)
C1 C6 1.412(8)
C1 C10 1.418(7)
C2 C3 1.356(8)
C2 H2 0.9300
C3 C4 1.381(11)
C3 H3 0.9300
C4 C5 1.341(12)
C4 H4 0.9300
C5 C6 1.395(10)
C5 H5 0.9300
C6 C7 1.415(9)
C7 C8 1.322(10)
C7 H7 0.9300
C8 C9 1.410(10)
C8 H8 0.9300
C9 C10 1.360(7)
C9 C17 1.460(9)
C10 C11 1.493(7)
C11 C12 1.384(6)
C11 C15 1.404(7)
C12 C13 1.382(7)
C12 C18 1.496(6)
C13 C14 1.380(8)
C14 H14 0.9300
C15 C16 1.510(8)
C16 H16A 0.9600
C16 H16B 0.9600
C16 H16C 0.9600
C17 H17 0.9300
C18 H18A 0.9700
C18 H18B 0.9700
C19 H19A 0.9700
C19 H19B 0.9700
C20 H20A 0.9600
C20 H20B 0.9600
C20 H20C 0.9600
C21 C24 1.493(8)
C21 C22 1.493(8)
C21 C23 1.524(8)
C22 H22A 0.9600
C22 H22B 0.9600
C22 H22C 0.9600
C23 H23A 0.9600
C23 H23B 0.9600
C23 H23C 0.9600
C24 H24A 0.9600
C24 H24B 0.9600
C24 H24C 0.9600

loop_
_geom_torsion_atom_site_label_1
_geom_torsion_atom_site_label_2
_geom_torsion_atom_site_label_3
_geom_torsion_atom_site_label_4
_geom_torsion
O4 S1 N2 C18 67.4(4)
C21 S1 N2 C18 177.8(3)
C6 C1 C2 C3 0.1(7)
C10 C1 C2 C3 179.4(5)
C1 C2 C3 C4 -1.6(9)
C2 C3 C4 C5 1.7(12)
C3 C4 C5 C6 -0.3(13)
C4 C5 C6 C1 -1.1(10)
C4 C5 C6 C7 178.5(7)
C2 C1 C6 C5 1.2(7)
C10 C1 C6 C5 -178.1(5)
C2 C1 C6 C7 -178.4(5)
C10 C1 C6 C7 2.2(7)
C5 C6 C7 C8 -179.5(6)
C1 C6 C7 C8 0.2(9)
C6 C7 C8 C9 -1.6(10)
C7 C8 C9 C10 0.4(9)
C7 C8 C9 C17 -179.8(6)
C8 C9 C10 C1 2.2(7)
C17 C9 C10 C1 -177.7(4)
C8 C9 C10 C11 -179.5(4)
C17 C9 C10 C11 0.6(7)
C2 C1 C10 C9 177.3(5)
C6 C1 C10 C9 -3.4(6)
C2 C1 C10 C11 -1.1(6)
C6 C1 C10 C11 178.2(4)
C9 C10 C11 C12 93.3(6)
C1 C10 C11 C12 -88.4(5)
C9 C10 C11 C15 -88.7(6)
C1 C10 C11 C15 89.7(6)
C15 C11 C12 C13 1.6(7)
C10 C11 C12 C13 179.7(5)
C15 C11 C12 C18 -175.9(5)
C10 C11 C12 C18 2.1(7)
C19 O2 C13 C14 8.1(9)
C19 O2 C13 C12 -173.0(5)
C11 C12 C13 O2 177.2(5)
C18 C12 C13 O2 -5.2(8)
C11 C12 C13 C14 -3.9(8)
C18 C12 C13 C14 173.6(6)
C15 N1 C14 C13 -2.1(11)
O2 C13 C14 N1 -176.9(6)
C12 C13 C14 N1 4.3(11)
C14 N1 C15 C11 -0.4(10)
C14 N1 C15 C16 179.2(7)
C12 C11 C15 N1 0.5(8)
C10 C11 C15 N1 -177.5(5)
C12 C11 C15 C16 -179.1(6)
C10 C11 C15 C16 2.9(8)
C10 C9 C17 O1 173.3(7)
C8 C9 C17 O1 -6.5(10)
S1 N2 C18 C12 169.6(3)
C13 C12 C18 N2 99.6(6)
C11 C12 C18 N2 -83.0(5)
C20 O3 C19 O2 -65.5(7)
C13 O2 C19 O3 -69.2(7)
O4 S1 C21 C24 170.7(5)
N2 S1 C21 C24 55.1(5)
O4 S1 C21 C22 46.3(5)
N2 S1 C21 C22 -69.3(5)
O4 S1 C21 C23 -71.5(5)
N2 S1 C21 C23 172.9(4)
